data_1567023
loop_
_publ_author_name
'Mol\<canov, Kre\<simir'
'Mila\<sinovi\'c, Valentina'
'Koji\'c-Prodi\'c, Biserka'
'Maltar-Strme\<cki, Nadica'
'You, Jiangyang'
'\<Santi\'c, Ana'
'Kani\<zaj, Lidija'
'Stilinovi\'c, Vladimir'
'Fotovi\'c, Luka'

_publ_section_title
;
 Semiconductive 2D arrays of pancake-bonded oligomers of partially charged
 TCNQ radicals
;
_journal_issue 4
_journal_name_full IUCrJ
_journal_page_first
;
;
_journal_paper_doi 10.1107/S2052252522004717
_journal_volume 9
_journal_year 2022
_chemical_absolute_configuration unk
_chemical_formula_moiety '2(C12 H4 N4), C6 H7 I N '
_chemical_formula_sum 'C30 H15 I N9'
_chemical_formula_weight 628.41
_space_group_IT_number 1
_space_group_name_Hall 'P 1'
_space_group_name_H-M_alt 'P 1'
_symmetry_cell_setting triclinic
_symmetry_space_group_name_Hall 'P 1'
_symmetry_space_group_name_H-M 'P 1'
_atom_sites_solution_hydrogens geom
_audit_creation_date 2020-10-02T11:58:13-00:00
_audit_creation_method 'WinGX routine CIF_UPDATE'
_cell_angle_alpha 78.422(5)
_cell_angle_beta 83.441(5)
_cell_angle_gamma 69.680(5)
_cell_formula_units_Z 1
_cell_length_a 7.1680(4)
_cell_length_b 7.6291(4)
_cell_length_c 13.6797(8)
_cell_measurement_reflns_used 4584
_cell_measurement_temperature 293(2)
_cell_measurement_theta_max 75.985
_cell_measurement_theta_min 3.298
_cell_volume 686.44(7)
_computing_cell_refinement 'CrysAlisPro 1.171.39.46 (Rigaku OD, 2018)'
_computing_data_collection 'CrysAlisPro 1.171.39.46 (Rigaku OD, 2018)'
_computing_data_reduction 'CrysAlisPro 1.171.39.46 (Rigaku OD, 2018)'
_computing_structure_refinement 'SHELXL-2017/1 (Sheldrick, 2017)'
_diffrn_ambient_temperature 293(2)
_diffrn_detector_area_resol_mean 10.4323
_diffrn_measured_fraction_theta_full 0.999
_diffrn_measured_fraction_theta_max 0.984
_diffrn_measurement_device_type 'Xcalibur, Ruby, Nova'
_diffrn_measurement_method '\w scans'
_diffrn_radiation_monochromator mirror
_diffrn_radiation_type CuK\a
_diffrn_radiation_wavelength 1.54184
_diffrn_reflns_av_R_equivalents 0.0367
_diffrn_reflns_av_unetI/netI 0.0522
_diffrn_reflns_Laue_measured_fraction_full 0.999
_diffrn_reflns_Laue_measured_fraction_max 0.984
_diffrn_reflns_limit_h_max 8
_diffrn_reflns_limit_h_min -7
_diffrn_reflns_limit_k_max 9
_diffrn_reflns_limit_k_min -7
_diffrn_reflns_limit_l_max 17
_diffrn_reflns_limit_l_min -15
_diffrn_reflns_number 5556
_diffrn_reflns_point_group_measured_fraction_full 0.609
_diffrn_reflns_point_group_measured_fraction_max 0.59
_diffrn_reflns_theta_full 67.684
_diffrn_reflns_theta_max 76.208
_diffrn_reflns_theta_min 3.302
_diffrn_source 'micro-focus sealed X-ray tube'
_exptl_absorpt_coefficient_mu 9.464
_exptl_absorpt_correction_T_max 1
_exptl_absorpt_correction_T_min 0.59275
_exptl_absorpt_correction_type multi-scan
_exptl_absorpt_process_details
;
        CrysAlisPro 1.171.39.46 (Rigaku Oxford Diffraction, 2018)
        Empirical absorption correction using spherical harmonics,
 implemented in SCALE3 ABSPACK scaling algorithm.
;
_exptl_crystal_colour black
_exptl_crystal_density_diffrn 1.518
_exptl_crystal_description prism
_exptl_crystal_F_000 310
_exptl_crystal_size_max 0.12
_exptl_crystal_size_mid 0.10
_exptl_crystal_size_min 0.05
_refine_diff_density_max 0.536
_refine_diff_density_min -1.182
_refine_diff_density_rms 0.079
_refine_ls_abs_structure_details
;
 Classical Flack method preferred over Parsons because s.u. lower.
;
_refine_ls_abs_structure_Flack 0.161(8)
_refine_ls_extinction_method none
_refine_ls_goodness_of_fit_ref 1.032
_refine_ls_hydrogen_treatment constr
_refine_ls_matrix_type full
_refine_ls_number_parameters 361
_refine_ls_number_reflns 3390
_refine_ls_number_restraints 3
_refine_ls_restrained_S_all 1.032
_refine_ls_R_factor_all 0.0424
_refine_ls_R_factor_gt 0.0421
_refine_ls_shift/su_max 0
_refine_ls_shift/su_mean 0
_refine_ls_structure_factor_coef Fsqd
_refine_ls_weighting_details 'w=1/[\s^2^(Fo^2^)+(0.0822P)^2^+0.1275P] where P=(Fo^2^+2Fc^2^)/3'
_refine_ls_weighting_scheme calc
_refine_ls_wR_factor_ref 0.1145
_reflns_number_gt 3380
_reflns_number_total 3390
_reflns_threshold_expression 'I > 2\s(I)'
_cod_data_source_file lq5043.cif
_cod_data_source_block tcnq_3i_1
_cod_database_code 1567023

loop_
_space_group_symop_id
_space_group_symop_operation_xyz
1 x,y,z

loop_
_atom_site_label
_atom_site_fract_x
_atom_site_fract_y
_atom_site_fract_z
_atom_site_U_iso_or_equiv
_atom_site_adp_type
_atom_site_calc_flag
_atom_site_occupancy
_atom_site_disorder_assembly
_atom_site_disorder_group
_atom_site_type_symbol
I1 0.49222(7) 0.81611(7) 0.80898(6) 0.07149(16) Uani d 1 . . I
N5 0.2664(9) 1.3474(9) 0.9132(4) 0.0590(12) Uani d 1 . . N
C13 0.2900(10) 1.1960(10) 0.8724(5) 0.0546(12) Uani d 1 . . C
H13 0.187283 1.192059 0.837958 0.066 Uiso calc 1 . . H
C14 0.4652(10) 1.0457(10) 0.8810(5) 0.0580(14) Uani d 1 . . C
C15 0.6191(13) 1.0503(16) 0.9338(8) 0.072(2) Uani d 1 . . C
H15 0.73826 0.949331 0.941521 0.087 Uiso calc 1 . . H
C16 0.5862(19) 1.212(2) 0.9741(10) 0.081(3) Uani d 1 . . C
H16 0.686125 1.22122 1.008446 0.097 Uiso calc 1 . . H
C17 0.4114(13) 1.3560(12) 0.9641(5) 0.0653(16) Uani d 1 . . C
H17 0.391229 1.462153 0.992851 0.078 Uiso calc 1 . . H
C18 0.075(2) 1.5110(19) 0.8972(13) 0.092(4) Uani d 1 . . C
H18A 0.076958 1.610165 0.93017 0.137 Uiso calc 1 . . H
H18B 0.060876 1.558278 0.826936 0.137 Uiso calc 1 . . H
H18C -0.03497 1.469137 0.924211 0.137 Uiso calc 1 . . H
N1A 0.9199(15) 0.1876(17) 1.7595(7) 0.083(2) Uani d 1 . . N
N2A 0.6916(12) 0.9852(11) 1.2322(6) 0.0733(17) Uani d 1 . . N
N3A 0.8984(18) -0.2446(17) 1.6026(10) 0.079(3) Uani d 1 . . N
N4A 0.6467(19) 0.554(2) 1.0803(8) 0.078(3) Uani d 1 . . N
C1A 0.8996(12) 0.1469(14) 1.6881(6) 0.061(2) Uani d 1 . . C
C2A 0.8657(8) 0.1005(10) 1.5953(5) 0.0535(12) Uani d 1 . . C
C3A 0.8239(8) 0.2344(9) 1.5091(4) 0.0470(11) Uani d 1 . . C
C4A 0.8166(9) 0.4265(10) 1.5060(5) 0.0492(12) Uani d 1 . . C
H4A 0.839163 0.461309 1.563783 0.059 Uiso calc 1 . . H
C5A 0.7784(9) 0.5564(11) 1.4226(5) 0.0488(12) Uani d 1 . . C
H5A 0.774387 0.679183 1.423589 0.059 Uiso calc 1 . . H
C6A 0.7435(7) 0.5087(8) 1.3312(4) 0.0435(10) Uani d 1 . . C
C7A 0.7039(8) 0.6412(9) 1.2435(4) 0.0480(11) Uani d 1 . . C
C8A 0.6975(11) 0.8328(12) 1.2377(6) 0.0526(15) Uani d 1 . . C
C9A 0.8859(10) -0.0934(11) 1.5989(5) 0.0583(15) Uani d 1 . . C
C10A 0.7890(8) 0.1861(9) 1.4188(5) 0.0495(11) Uani d 1 . . C
H10A 0.794032 0.062861 1.41807 0.059 Uiso calc 1 . . H
C11A 0.7482(8) 0.3187(9) 1.3333(4) 0.0470(11) Uani d 1 . . C
H11A 0.723239 0.28489 1.275759 0.056 Uiso calc 1 . . H
C12A 0.6731(10) 0.5936(10) 1.1530(5) 0.0550(13) Uani d 1 . . C
N1B 0.4121(14) 0.5040(13) 0.6957(6) 0.0726(19) Uani d 1 . . N
N2B 0.1531(13) 1.3048(10) 0.1631(6) 0.0746(17) Uani d 1 . . N
N3B 0.3523(19) 0.0780(16) 0.5411(9) 0.074(3) Uani d 1 . . N
N4B 0.0766(16) 0.8757(19) 0.0219(9) 0.076(3) Uani d 1 . . N
C1B 0.3833(11) 0.4661(11) 0.6236(6) 0.0505(15) Uani d 1 . . C
C2B 0.3455(8) 0.4216(8) 0.5327(4) 0.0466(10) Uani d 1 . . C
C3B 0.3059(7) 0.5532(8) 0.4447(4) 0.0416(9) Uani d 1 . . C
C4B 0.3019(8) 0.7436(8) 0.4398(5) 0.0440(10) Uani d 1 . . C
H4B 0.326588 0.779559 0.496749 0.053 Uiso calc 1 . . H
C5B 0.2631(9) 0.8727(9) 0.3546(5) 0.0453(12) Uani d 1 . . C
H5B 0.26368 0.994688 0.353864 0.054 Uiso calc 1 . . H
C6B 0.2212(7) 0.8249(8) 0.2658(4) 0.0431(10) Uani d 1 . . C
C7B 0.1738(8) 0.9580(8) 0.1771(4) 0.0473(11) Uani d 1 . . C
C8B 0.1627(11) 1.1502(11) 0.1718(6) 0.0534(15) Uani d 1 . . C
C9B 0.3484(9) 0.2325(9) 0.5380(5) 0.0517(12) Uani d 1 . . C
C10B 0.2674(8) 0.5040(8) 0.3553(4) 0.0452(10) Uani d 1 . . C
H10B 0.27017 0.381045 0.355808 0.054 Uiso calc 1 . . H
C11B 0.2265(8) 0.6343(8) 0.2693(4) 0.0462(10) Uani d 1 . . C
H11B 0.201838 0.598743 0.21221 0.055 Uiso calc 1 . . H
C12B 0.1238(9) 0.9109(10) 0.0916(5) 0.0549(13) Uani d 1 . . C

loop_
_atom_site_aniso_label
_atom_site_aniso_U_11
_atom_site_aniso_U_22
_atom_site_aniso_U_33
_atom_site_aniso_U_12
_atom_site_aniso_U_13
_atom_site_aniso_U_23
I1 0.0881(3) 0.0634(2) 0.0560(2) -0.01547(16) -0.00058(15) -0.01402(14)
N5 0.062(3) 0.069(3) 0.051(3) -0.029(2) -0.003(2) -0.009(2)
C13 0.059(3) 0.062(3) 0.048(3) -0.025(3) -0.005(2) -0.012(2)
C14 0.055(3) 0.065(4) 0.049(3) -0.019(3) -0.004(2) -0.001(3)
C15 0.063(4) 0.085(6) 0.068(5) -0.025(4) -0.010(3) -0.011(5)
C16 0.082(6) 0.100(8) 0.076(6) -0.048(6) -0.024(5) -0.007(5)
C17 0.081(4) 0.078(4) 0.051(3) -0.042(4) -0.008(3) -0.012(3)
C18 0.095(7) 0.068(6) 0.104(11) -0.010(5) 0.013(7) -0.036(6)
N1A 0.092(5) 0.098(7) 0.063(4) -0.033(5) -0.022(4) -0.009(4)
N2A 0.084(4) 0.063(4) 0.084(5) -0.037(3) -0.008(3) -0.013(4)
N3A 0.089(6) 0.067(6) 0.081(7) -0.030(5) 0.002(5) -0.004(5)
N4A 0.096(6) 0.100(8) 0.050(5) -0.044(6) -0.019(4) -0.010(5)
C1A 0.056(3) 0.078(5) 0.052(4) -0.029(3) -0.015(3) 0.000(3)
C2A 0.047(2) 0.064(3) 0.052(3) -0.020(2) -0.007(2) -0.009(3)
C3A 0.042(2) 0.058(3) 0.045(3) -0.021(2) -0.0065(18) -0.008(2)
C4A 0.050(3) 0.058(3) 0.048(3) -0.025(2) -0.010(2) -0.012(3)
C5A 0.049(3) 0.058(4) 0.050(3) -0.027(3) -0.007(2) -0.013(3)
C6A 0.040(2) 0.054(3) 0.043(2) -0.0217(19) -0.0047(17) -0.008(2)
C7A 0.048(2) 0.059(3) 0.043(3) -0.025(2) -0.0026(19) -0.009(2)
C8A 0.057(3) 0.059(4) 0.050(4) -0.029(3) -0.008(3) -0.005(3)
C9A 0.055(3) 0.063(4) 0.051(3) -0.015(3) 0.001(2) -0.008(3)
C10A 0.046(2) 0.051(3) 0.056(3) -0.017(2) -0.003(2) -0.014(2)
C11A 0.051(2) 0.055(3) 0.040(2) -0.021(2) -0.0010(19) -0.014(2)
C12A 0.061(3) 0.065(4) 0.045(3) -0.026(3) -0.009(2) -0.008(3)
N1B 0.092(5) 0.076(5) 0.050(3) -0.024(4) -0.007(3) -0.016(4)
N2B 0.094(5) 0.054(3) 0.073(4) -0.025(3) 0.000(3) -0.006(3)
N3B 0.099(6) 0.057(5) 0.076(7) -0.039(4) -0.009(5) -0.007(4)
N4B 0.072(5) 0.100(8) 0.057(5) -0.019(5) -0.015(4) -0.023(5)
C1B 0.054(3) 0.051(3) 0.042(3) -0.016(2) 0.001(2) -0.003(3)
C2B 0.047(2) 0.049(3) 0.046(3) -0.020(2) 0.0001(19) -0.009(2)
C3B 0.038(2) 0.044(3) 0.044(2) -0.0155(17) -0.0014(17) -0.007(2)
C4B 0.048(2) 0.044(3) 0.043(3) -0.0162(19) -0.001(2) -0.012(2)
C5B 0.048(3) 0.043(3) 0.046(3) -0.017(2) -0.003(2) -0.008(2)
C6B 0.039(2) 0.048(3) 0.044(2) -0.0172(18) -0.0023(17) -0.007(2)
C7B 0.046(2) 0.051(3) 0.044(3) -0.017(2) -0.0029(19) -0.004(2)
C8B 0.057(3) 0.050(4) 0.048(4) -0.016(3) -0.003(3) 0.002(3)
C9B 0.057(3) 0.050(3) 0.052(3) -0.026(2) -0.007(2) -0.001(2)
C10B 0.047(2) 0.044(2) 0.050(3) -0.0200(19) -0.0045(19) -0.010(2)
C11B 0.048(2) 0.051(3) 0.046(3) -0.023(2) -0.0057(19) -0.007(2)
C12B 0.052(3) 0.059(3) 0.052(3) -0.018(2) -0.008(2) -0.004(3)

loop_
_atom_type_symbol
_atom_type_description
_atom_type_scat_dispersion_real
_atom_type_scat_dispersion_imag
_atom_type_scat_source
C C 0.0181 0.0091 'International Tables Vol C Tables 4.2.6.8 and 6.1.1.4'
H H 0 0 'International Tables Vol C Tables 4.2.6.8 and 6.1.1.4'
N N 0.0311 0.018 'International Tables Vol C Tables 4.2.6.8 and 6.1.1.4'
O O 0.0492 0.0322 'International Tables Vol C Tables 4.2.6.8 and 6.1.1.4'
I I -0.3257 6.8362 'International Tables Vol C Tables 4.2.6.8 and 6.1.1.4'

loop_
_geom_angle_atom_site_label_1
_geom_angle_atom_site_label_2
_geom_angle_atom_site_label_3
_geom_angle
_geom_angle_site_symmetry_1
_geom_angle_site_symmetry_3
_geom_angle_publ_flag
C13 N5 C17 121.1(7) . . ?
C13 N5 C18 117.8(8) . . ?
C17 N5 C18 121.1(9) . . ?
N5 C13 C14 120.3(6) . . ?
N5 C13 H13 119.8 . . ?
C14 C13 H13 119.8 . . ?
C13 C14 C15 119.9(8) . . ?
C13 C14 I1 117.5(5) . . ?
C15 C14 I1 122.6(6) . . ?
C16 C15 C14 117.1(9) . . ?
C16 C15 H15 121.5 . . ?
C14 C15 H15 121.5 . . ?
C17 C16 C15 121.0(9) . . ?
C17 C16 H16 119.5 . . ?
C15 C16 H16 119.5 . . ?
N5 C17 C16 120.6(9) . . ?
N5 C17 H17 119.7 . . ?
C16 C17 H17 119.7 . . ?
N5 C18 H18A 109.5 . . ?
N5 C18 H18B 109.5 . . ?
H18A C18 H18B 109.5 . . ?
N5 C18 H18C 109.5 . . ?
H18A C18 H18C 109.5 . . ?
H18B C18 H18C 109.5 . . ?
N1A C1A C2A 177.7(11) . . ?
C3A C2A C9A 122.8(6) . . ?
C3A C2A C1A 121.9(7) . . ?
C9A C2A C1A 115.3(7) . . ?
C2A C3A C10A 120.9(6) . . ?
C2A C3A C4A 121.7(6) . . ?
C10A C3A C4A 117.4(6) . . ?
C5A C4A C3A 122.1(6) . . ?
C5A C4A H4A 119 . . ?
C3A C4A H4A 119 . . ?
C4A C5A C6A 120.9(6) . . ?
C4A C5A H5A 119.6 . . ?
C6A C5A H5A 119.6 . . ?
C7A C6A C11A 120.4(5) . . ?
C7A C6A C5A 121.9(6) . . ?
C11A C6A C5A 117.7(5) . . ?
C6A C7A C12A 122.0(6) . . ?
C6A C7A C8A 122.4(6) . . ?
C12A C7A C8A 115.5(6) . . ?
N2A C8A C7A 179.4(9) . . ?
N3A C9A C2A 178.7(9) . . ?
C11A C10A C3A 120.9(6) . . ?
C11A C10A H10A 119.6 . . ?
C3A C10A H10A 119.6 . . ?
C10A C11A C6A 121.0(5) . . ?
C10A C11A H11A 119.5 . . ?
C6A C11A H11A 119.5 . . ?
N4A C12A C7A 179.2(9) . . ?
N1B C1B C2B 179.2(9) . . ?
C3B C2B C9B 121.5(5) . . ?
C3B C2B C1B 122.9(6) . . ?
C9B C2B C1B 115.6(6) . . ?
C2B C3B C10B 121.4(5) . . ?
C2B C3B C4B 121.4(5) . . ?
C10B C3B C4B 117.2(5) . . ?
C5B C4B C3B 121.8(6) . . ?
C5B C4B H4B 119.1 . . ?
C3B C4B H4B 119.1 . . ?
C4B C5B C6B 121.1(6) . . ?
C4B C5B H5B 119.5 . . ?
C6B C5B H5B 119.5 . . ?
C7B C6B C5B 122.3(5) . . ?
C7B C6B C11B 119.9(5) . . ?
C5B C6B C11B 117.8(5) . . ?
C6B C7B C12B 121.6(5) . . ?
C6B C7B C8B 121.4(6) . . ?
C12B C7B C8B 117.0(6) . . ?
N2B C8B C7B 177.0(9) . . ?
N3B C9B C2B 179.1(10) . . ?
C11B C10B C3B 121.2(5) . . ?
C11B C10B H10B 119.4 . . ?
C3B C10B H10B 119.4 . . ?
C10B C11B C6B 120.9(5) . . ?
C10B C11B H11B 119.5 . . ?
C6B C11B H11B 119.5 . . ?
N4B C12B C7B 177.9(8) . . ?

loop_
_geom_bond_atom_site_label_1
_geom_bond_atom_site_label_2
_geom_bond_site_symmetry_2
_geom_bond_distance
_geom_bond_publ_flag
I1 C14 . 2.119(8) ?
N5 C13 . 1.333(10) ?
N5 C17 . 1.342(9) ?
N5 C18 . 1.502(15) ?
C13 C14 . 1.373(10) ?
C13 H13 . 0.93 ?
C14 C15 . 1.400(12) ?
C15 C16 . 1.39(2) ?
C15 H15 . 0.93 ?
C16 C17 . 1.348(18) ?
C16 H16 . 0.93 ?
C17 H17 . 0.93 ?
C18 H18A . 0.96 ?
C18 H18B . 0.96 ?
C18 H18C . 0.96 ?
N1A C1A . 1.122(14) ?
N2A C8A . 1.136(12) ?
N3A C9A . 1.117(15) ?
N4A C12A . 1.147(14) ?
C1A C2A . 1.450(11) ?
C2A C3A . 1.382(9) ?
C2A C9A . 1.427(11) ?
C3A C10A . 1.430(8) ?
C3A C4A . 1.440(9) ?
C4A C5A . 1.337(10) ?
C4A H4A . 0.93 ?
C5A C6A . 1.441(8) ?
C5A H5A . 0.93 ?
C6A C7A . 1.390(8) ?
C6A C11A . 1.433(8) ?
C7A C12A . 1.420(9) ?
C7A C8A . 1.432(10) ?
C10A C11A . 1.368(9) ?
C10A H10A . 0.93 ?
C11A H11A . 0.93 ?
N1B C1B . 1.141(13) ?
N2B C8B . 1.139(12) ?
N3B C9B . 1.162(13) ?
N4B C12B . 1.155(15) ?
C1B C2B . 1.430(11) ?
C2B C3B . 1.390(8) ?
C2B C9B . 1.423(8) ?
C3B C10B . 1.430(8) ?
C3B C4B . 1.431(8) ?
C4B C5B . 1.352(9) ?
C4B H4B . 0.93 ?
C5B C6B . 1.426(9) ?
C5B H5B . 0.93 ?
C6B C7B . 1.407(8) ?
C6B C11B . 1.433(8) ?
C7B C12B . 1.407(9) ?
C7B C8B . 1.428(10) ?
C10B C11B . 1.366(8) ?
C10B H10B . 0.93 ?
C11B H11B . 0.93 ?

loop_
_geom_torsion_atom_site_label_1
_geom_torsion_atom_site_label_2
_geom_torsion_atom_site_label_3
_geom_torsion_atom_site_label_4
_geom_torsion
_geom_torsion_site_symmetry_1
_geom_torsion_site_symmetry_2
_geom_torsion_site_symmetry_3
_geom_torsion_site_symmetry_4
_geom_torsion_publ_flag
C17 N5 C13 C14 -0.6(10) . . . . ?
C18 N5 C13 C14 177.2(9) . . . . ?
N5 C13 C14 C15 0.7(10) . . . . ?
N5 C13 C14 I1 -177.7(5) . . . . ?
C13 C14 C15 C16 -1.0(13) . . . . ?
I1 C14 C15 C16 177.3(8) . . . . ?
C14 C15 C16 C17 1.3(16) . . . . ?
C13 N5 C17 C16 0.9(12) . . . . ?
C18 N5 C17 C16 -176.9(10) . . . . ?
C15 C16 C17 N5 -1.3(16) . . . . ?
C9A C2A C3A C10A 3.0(8) . . . . ?
C1A C2A C3A C10A -179.3(6) . . . . ?
C9A C2A C3A C4A -176.0(6) . . . . ?
C1A C2A C3A C4A 1.6(9) . . . . ?
C2A C3A C4A C5A 179.2(6) . . . . ?
C10A C3A C4A C5A 0.1(8) . . . . ?
C3A C4A C5A C6A -0.3(9) . . . . ?
C4A C5A C6A C7A -179.8(6) . . . . ?
C4A C5A C6A C11A 0.9(8) . . . . ?
C11A C6A C7A C12A -1.9(8) . . . . ?
C5A C6A C7A C12A 178.8(6) . . . . ?
C11A C6A C7A C8A 180.0(6) . . . . ?
C5A C6A C7A C8A 0.7(9) . . . . ?
C2A C3A C10A C11A -179.8(5) . . . . ?
C4A C3A C10A C11A -0.7(8) . . . . ?
C3A C10A C11A C6A 1.3(8) . . . . ?
C7A C6A C11A C10A 179.3(5) . . . . ?
C5A C6A C11A C10A -1.4(8) . . . . ?
C9B C2B C3B C10B -0.3(8) . . . . ?
C1B C2B C3B C10B -179.6(6) . . . . ?
C9B C2B C3B C4B 179.6(5) . . . . ?
C1B C2B C3B C4B 0.3(8) . . . . ?
C2B C3B C4B C5B -179.8(5) . . . . ?
C10B C3B C4B C5B 0.1(8) . . . . ?
C3B C4B C5B C6B 1.0(9) . . . . ?
C4B C5B C6B C7B 177.8(5) . . . . ?
C4B C5B C6B C11B -1.5(8) . . . . ?
C5B C6B C7B C12B -177.0(5) . . . . ?
C11B C6B C7B C12B 2.4(8) . . . . ?
C5B C6B C7B C8B -0.8(8) . . . . ?
C11B C6B C7B C8B 178.6(5) . . . . ?
C2B C3B C10B C11B 179.3(5) . . . . ?
C4B C3B C10B C11B -0.6(7) . . . . ?
C3B C10B C11B C6B 0.1(8) . . . . ?
C7B C6B C11B C10B -178.4(5) . . . . ?
C5B C6B C11B C10B 1.0(8) . . . . ?
